data_4082471
loop_
_publ_author_name
'Dierick, Steve'
'Dewez, Damien F.'
'Mark\'o, Istv\'an E.'

_publ_section_title
;
 IPr*(2-Np)---An Exceedingly Bulky N-Heterocyclic Carbene
;
_journal_issue 3
_journal_name_full Organometallics
_journal_page_first 677
_journal_paper_doi 10.1021/om4008955
_journal_volume 33
_journal_year 2014
_chemical_formula_moiety 'C101 H72 Cl Cu N2, 3(C H Cl3)'
_chemical_formula_sum 'C104 H75 Cl10 Cu N2'
_chemical_formula_weight 1770.70
_chemical_name_systematic
; 
 ? 
;
_space_group_IT_number 2
_symmetry_cell_setting triclinic
_symmetry_space_group_name_Hall '-P 1'
_symmetry_space_group_name_H-M 'P -1'
_atom_sites_solution_hydrogens geom
_atom_sites_solution_primary direct
_atom_sites_solution_secondary difmap
_audit_creation_method SHELXL-97
_cell_angle_alpha 73.281(2)
_cell_angle_beta 82.616(3)
_cell_angle_gamma 78.712(2)
_cell_formula_units_Z 2
_cell_length_a 14.1747(4)
_cell_length_b 14.3542(2)
_cell_length_c 25.0078(8)
_cell_measurement_reflns_used 10534
_cell_measurement_temperature 150(2)
_cell_measurement_theta_max 23.2070
_cell_measurement_theta_min 2.8456
_cell_volume 4764.7(2)
_computing_cell_refinement
;
CrysAlisPro, Agilent Technologies,
Version 1.171.36.21 (release 14-08-2012 CrysAlis171 .NET)
(compiled Sep 14 2012,17:21:16)
;
_computing_data_collection MAR
_computing_data_reduction
;
CrysAlisPro, Agilent Technologies,
Version 1.171.36.21 (release 14-08-2012 CrysAlis171 .NET)
(compiled Sep 14 2012,17:21:16)
;
_computing_structure_refinement 'SHELXL-97 (Sheldrick, 1997)'
_computing_structure_solution 'SHELXS-97 (Sheldrick, 1990)'
_diffrn_ambient_temperature 150(2)
_diffrn_measured_fraction_theta_full 0.942
_diffrn_measured_fraction_theta_max 0.942
_diffrn_measurement_device_type 'MAR345 image plate'
_diffrn_measurement_method '190 images, \D\F 1.0\% '
_diffrn_radiation_monochromator 'Xenocs Fox3D mirror'
_diffrn_radiation_source 'Rigaku UltraX 18 rotating anode'
_diffrn_radiation_type MoK\a
_diffrn_radiation_wavelength 0.71073
_diffrn_reflns_av_R_equivalents 0.0363
_diffrn_reflns_av_sigmaI/netI 0.0512
_diffrn_reflns_limit_h_max 15
_diffrn_reflns_limit_h_min -15
_diffrn_reflns_limit_k_max 15
_diffrn_reflns_limit_k_min -15
_diffrn_reflns_limit_l_max 27
_diffrn_reflns_limit_l_min -26
_diffrn_reflns_number 25766
_diffrn_reflns_theta_full 23.26
_diffrn_reflns_theta_max 23.26
_diffrn_reflns_theta_min 2.85
_exptl_absorpt_coefficient_mu 0.556
_exptl_absorpt_correction_T_max 1.00000
_exptl_absorpt_correction_T_min 0.92269
_exptl_absorpt_correction_type multi-scan
_exptl_absorpt_process_details
;
CrysAlisPro, Agilent Technologies,
Version 1.171.36.21 (release 14-08-2012 CrysAlis171 .NET)
(compiled Sep 14 2012,17:21:16)
Empirical absorption correction using spherical harmonics,
 implemented in SCALE3 ABSPACK scaling algorithm.
;
_exptl_crystal_colour colourless
_exptl_crystal_density_diffrn 1.234
_exptl_crystal_density_method 'not measured'
_exptl_crystal_description block
_exptl_crystal_F_000 1824
_exptl_crystal_size_max 0.12
_exptl_crystal_size_mid 0.12
_exptl_crystal_size_min 0.10
_platon_squeeze_details
;
CHCL3 molecules disordered over multiple sites
were squeezed out
;
_refine_diff_density_max 0.998
_refine_diff_density_min -0.969
_refine_diff_density_rms 0.097
_refine_ls_extinction_method none
_refine_ls_goodness_of_fit_ref 1.038
_refine_ls_hydrogen_treatment constr
_refine_ls_matrix_type full
_refine_ls_number_parameters 1275
_refine_ls_number_reflns 12881
_refine_ls_number_restraints 935
_refine_ls_restrained_S_all 1.007
_refine_ls_R_factor_all 0.1093
_refine_ls_R_factor_gt 0.0896
_refine_ls_shift/su_max 0.001
_refine_ls_shift/su_mean 0.000
_refine_ls_structure_factor_coef Fsqd
_refine_ls_weighting_details 'calc w=1/[\s^2^(Fo^2^)+(0.1681P)^2^+9.2384P] where P=(Fo^2^+2Fc^2^)/3'
_refine_ls_weighting_scheme calc
_refine_ls_wR_factor_gt 0.2542
_refine_ls_wR_factor_ref 0.2701
_reflns_number_gt 9681
_reflns_number_total 12881
_reflns_threshold_expression >2sigma(I)
_cod_data_source_file om4008955_si_002.cif
_cod_data_source_block dd138cu2_sqr
_cod_database_code 4082471

loop_
_symmetry_equiv_pos_as_xyz
'x, y, z'
'-x, -y, -z'

loop_
_atom_site_label
_atom_site_type_symbol
_atom_site_fract_x
_atom_site_fract_y
_atom_site_fract_z
_atom_site_U_iso_or_equiv
_atom_site_adp_type
_atom_site_occupancy
_atom_site_symmetry_multiplicity
_atom_site_calc_flag
_atom_site_refinement_flags
_atom_site_disorder_assembly
_atom_site_disorder_group
Cu1 Cu 0.79222(4) 0.24502(4) 0.74596(2) 0.03849(16) Uani 1 1 d . . .
Cl2 Cl 0.64360(10) 0.25803(12) 0.73462(7) 0.0681(4) Uani 1 1 d . . .
C3 C 0.9243(3) 0.2424(3) 0.75042(16) 0.0299(10) Uani 1 1 d . . .
N4 N 0.9699(3) 0.2421(2) 0.79469(13) 0.0285(8) Uani 1 1 d . . .
C5 C 1.0660(3) 0.2461(3) 0.78025(18) 0.0327(10) Uani 1 1 d . . .
H5 H 1.1125 0.2466 0.8043 0.039 Uiso 1 1 calc R . .
C6 C 1.0821(3) 0.2493(3) 0.72554(18) 0.0350(11) Uani 1 1 d . . .
H6 H 1.1417 0.2530 0.7034 0.042 Uiso 1 1 calc R . .
N7 N 0.9948(3) 0.2459(2) 0.70814(14) 0.0287(8) Uani 1 1 d . . .
C8 C 0.9181(3) 0.2432(3) 0.84807(16) 0.0301(10) Uani 1 1 d . . .
C9 C 0.8813(3) 0.3340(3) 0.85899(17) 0.0323(10) Uani 1 1 d . . .
C10 C 0.8313(4) 0.3313(3) 0.91052(18) 0.0386(11) Uani 1 1 d . . .
H10 H 0.8048 0.3922 0.9188 0.046 Uiso 1 1 calc R . .
C11 C 0.8176(4) 0.2452(4) 0.95061(18) 0.0426(12) Uani 1 1 d . . .
C12 C 0.8554(4) 0.1565(4) 0.93736(18) 0.0443(13) Uani 1 1 d . . .
H12 H 0.8466 0.0963 0.9643 0.053 Uiso 1 1 calc R . .
C13 C 0.9050(4) 0.1532(3) 0.88672(17) 0.0362(11) Uani 1 1 d . B .
C14 C 0.7641(5) 0.2463(4) 1.0057(2) 0.0583(16) Uani 1 1 d . . .
H14A H 0.7006 0.2280 1.0068 0.087 Uiso 1 1 calc R . .
H14B H 0.7558 0.3127 1.0109 0.087 Uiso 1 1 calc R . .
H14C H 0.8005 0.1990 1.0357 0.087 Uiso 1 1 calc R . .
C15 C 0.8966(3) 0.4306(3) 0.81500(17) 0.0318(10) Uani 1 1 d . . .
H15 H 0.9381 0.4111 0.7832 0.038 Uiso 1 1 calc R . .
C16 C 0.80322(9) 0.49245(11) 0.79032(12) 0.0390(12) Uani 1 1 d D . .
C17 C 0.80750(10) 0.59056(13) 0.75747(15) 0.0507(14) Uani 1 1 d D . .
H17 H 0.8663 0.6151 0.7533 0.061 Uiso 1 1 calc R . .
C18 C 0.73072(9) 0.65004(15) 0.73201(16) 0.0593(16) Uani 1 1 d D . .
H18 H 0.7362 0.7155 0.7108 0.071 Uiso 1 1 calc R . .
C19 C 0.64266(8) 0.61618(9) 0.73661(13) 0.0524(14) Uani 1 1 d D . .
C20 C 0.63600(7) 0.51804(11) 0.76795(12) 0.0457(13) Uani 1 1 d D . .
C21 C 0.71908(10) 0.45769(15) 0.79431(13) 0.0374(11) Uani 1 1 d D . .
H21 H 0.7155 0.3916 0.8152 0.045 Uiso 1 1 calc R . .
C22 C 0.55868(9) 0.67762(15) 0.71277(16) 0.0685(18) Uani 1 1 d D . .
H22 H 0.5614 0.7443 0.6926 0.082 Uiso 1 1 calc R . .
C23 C 0.47562(12) 0.64294(11) 0.71823(18) 0.074(2) Uani 1 1 d D . .
H23 H 0.4206 0.6854 0.7017 0.089 Uiso 1 1 calc R . .
C24 C 0.46873(11) 0.54621(15) 0.74761(17) 0.0725(18) Uani 1 1 d D . .
H24 H 0.4095 0.5228 0.7508 0.087 Uiso 1 1 calc R . .
C25 C 0.54823(12) 0.48387(18) 0.77223(18) 0.0613(16) Uani 1 1 d D . .
H25 H 0.5434 0.4176 0.7921 0.074 Uiso 1 1 calc R . .
C26 C 0.9534(3) 0.4920(3) 0.83645(17) 0.0325(10) Uani 1 1 d D . .
C27 C 0.9083(3) 0.5469(3) 0.87490(18) 0.0388(11) Uani 1 1 d D . .
H27 H 0.8425 0.5449 0.8880 0.047 Uiso 1 1 calc R . .
C28 C 0.9582(3) 0.6019(3) 0.89298(19) 0.0436(13) Uani 1 1 d D . .
H28 H 0.9275 0.6358 0.9197 0.052 Uiso 1 1 calc R . .
C29 C 1.0543(3) 0.6099(3) 0.87314(18) 0.0403(12) Uani 1 1 d D . .
C30 C 1.1007(3) 0.5554(3) 0.83475(17) 0.0361(11) Uani 1 1 d D . .
C31 C 1.0462(3) 0.4979(3) 0.81755(17) 0.0341(11) Uani 1 1 d D . .
H31 H 1.0761 0.4620 0.7916 0.041 Uiso 1 1 calc R . .
C32 C 1.1087(4) 0.6687(4) 0.8899(2) 0.0508(14) Uani 1 1 d D . .
H32 H 1.0795 0.7046 0.9160 0.061 Uiso 1 1 calc R . .
C33 C 1.2006(4) 0.6745(4) 0.8696(2) 0.0609(15) Uani 1 1 d D . .
H33 H 1.2355 0.7143 0.8814 0.073 Uiso 1 1 calc R . .
C34 C 1.2449(4) 0.6222(4) 0.8314(2) 0.0664(16) Uani 1 1 d D . .
H34 H 1.3095 0.6276 0.8169 0.080 Uiso 1 1 calc R . .
C35 C 1.1964(4) 0.5634(4) 0.8143(2) 0.0543(14) Uani 1 1 d D . .
H35 H 1.2279 0.5277 0.7885 0.065 Uiso 1 1 calc R . .
C36 C 0.9482(4) 0.0559(3) 0.87196(18) 0.0366(11) Uani 1 1 d . . .
H36 H 0.9385 0.0669 0.8316 0.044 Uiso 1 1 calc R A 1
C37 C 1.05422(10) 0.03657(14) 0.87662(9) 0.0384(17) Uani 0.768(5) 1 d PD B 1
C38 C 1.09785(10) 0.0625(2) 0.91715(12) 0.0435(17) Uani 0.768(5) 1 d PD B 1
H38 H 1.0583 0.0974 0.9411 0.052 Uiso 0.768(5) 1 calc PR B 1
C39 C 1.19368(11) 0.03907(17) 0.92272(10) 0.0512(19) Uani 0.768(5) 1 d PD B 1
H39 H 1.2201 0.0575 0.9505 0.061 Uiso 0.768(5) 1 calc PR B 1
C40 C 1.25481(8) -0.01225(14) 0.88792(9) 0.0479(19) Uani 0.768(5) 1 d PD B 1
C41 C 1.21398(8) -0.04073(14) 0.84748(9) 0.0466(19) Uani 0.768(5) 1 d PD B 1
C42 C 1.11211(11) -0.0145(2) 0.84309(13) 0.0433(17) Uani 0.768(5) 1 d PD B 1
H42 H 1.0840 -0.0332 0.8161 0.052 Uiso 0.768(5) 1 calc PR B 1
C43 C 1.35579(11) -0.04026(17) 0.89306(11) 0.064(2) Uani 0.768(5) 1 d PD B 1
H43 H 1.3842 -0.0226 0.9204 0.077 Uiso 0.768(5) 1 calc PR B 1
C44 C 1.41167(12) -0.09126(17) 0.85996(11) 0.079(3) Uani 0.768(5) 1 d PD B 1
H44 H 1.4791 -0.1085 0.8640 0.094 Uiso 0.768(5) 1 calc PR B 1
C45 C 1.37272(10) -0.1192(3) 0.81998(14) 0.065(2) Uani 0.768(5) 1 d PD B 1
H45 H 1.4132 -0.1564 0.7974 0.078 Uiso 0.768(5) 1 calc PR B 1
C46 C 1.27485(14) -0.0929(2) 0.81303(13) 0.057(2) Uani 0.768(5) 1 d PD B 1
H46 H 1.2487 -0.1102 0.7848 0.069 Uiso 0.768(5) 1 calc PR B 1
C37B C 1.06362(13) 0.0212(3) 0.8704(2) 0.024(4) Uani 0.232(5) 1 d PDU B 2
C38B C 1.11277(15) -0.0349(4) 0.8337(2) 0.030(4) Uani 0.232(5) 1 d PDU B 2
H38B H 1.0765 -0.0524 0.8097 0.036 Uiso 0.232(5) 1 calc PR B 2
C39B C 1.20932(16) -0.0640(4) 0.8317(2) 0.034(4) Uani 0.232(5) 1 d PDU B 2
H39B H 1.2396 -0.1016 0.8067 0.040 Uiso 0.232(5) 1 calc PR B 2
C40B C 1.26560(12) -0.0393(3) 0.86630(18) 0.037(4) Uani 0.232(5) 1 d PDU B 2
C41B C 1.21969(12) 0.0191(3) 0.90230(19) 0.033(4) Uani 0.232(5) 1 d PDU B 2
C42B C 1.11750(15) 0.0499(5) 0.9022(3) 0.035(4) Uani 0.232(5) 1 d PDU B 2
H42B H 1.0864 0.0916 0.9249 0.042 Uiso 0.232(5) 1 calc PR B 2
C43B C 1.36732(14) -0.0690(4) 0.8660(2) 0.042(4) Uani 0.232(5) 1 d PDU B 2
H43B H 1.3993 -0.1084 0.8422 0.050 Uiso 0.232(5) 1 calc PR B 2
C44B C 1.41893(16) -0.0424(4) 0.8989(2) 0.062(5) Uani 0.232(5) 1 d PDU B 2
H44B H 1.4873 -0.0585 0.8957 0.075 Uiso 0.232(5) 1 calc PR B 2
C45B C 1.37401(18) 0.0084(6) 0.9373(3) 0.062(4) Uani 0.232(5) 1 d PDU B 2
H45B H 1.4110 0.0212 0.9627 0.074 Uiso 0.232(5) 1 calc PR B 2
C46B C 1.2753(2) 0.0404(6) 0.9386(3) 0.053(4) Uani 0.232(5) 1 d PDU B 2
H46B H 1.2449 0.0770 0.9641 0.063 Uiso 0.232(5) 1 calc PR B 2
C47 C 0.8968(3) -0.0293(3) 0.90464(18) 0.0369(11) Uani 1 1 d D B .
C48 C 0.8019(4) -0.0284(4) 0.8926(2) 0.0542(14) Uani 1 1 d D . .
H48 H 0.7711 0.0262 0.8654 0.065 Uiso 1 1 calc R B .
C49 C 0.7544(4) -0.1031(4) 0.9187(3) 0.0650(17) Uani 1 1 d D B .
H49 H 0.6917 -0.1011 0.9084 0.078 Uiso 1 1 calc R . .
C50 C 0.7943(4) -0.1845(3) 0.9609(2) 0.0492(13) Uani 1 1 d D . .
C51 C 0.8891(3) -0.1862(3) 0.97426(17) 0.0390(12) Uani 1 1 d D B .
C52 C 0.9388(3) -0.1068(3) 0.94526(17) 0.0355(11) Uani 1 1 d D . .
H52 H 1.0021 -0.1078 0.9543 0.043 Uiso 1 1 calc R B .
C53 C 0.7477(4) -0.2657(4) 0.9895(3) 0.0665(17) Uani 1 1 d D B .
H53 H 0.6850 -0.2667 0.9802 0.080 Uiso 1 1 calc R . .
C54 C 0.7901(5) -0.3419(4) 1.0296(3) 0.0730(19) Uani 1 1 d D . .
H54 H 0.7566 -0.3946 1.0488 0.088 Uiso 1 1 calc R B .
C55 C 0.8824(4) -0.3428(4) 1.0427(2) 0.0624(17) Uani 1 1 d D B .
H55 H 0.9119 -0.3965 1.0709 0.075 Uiso 1 1 calc R . .
C56 C 0.9317(4) -0.2673(3) 1.01549(19) 0.0495(14) Uani 1 1 d D . .
H56 H 0.9953 -0.2698 1.0246 0.059 Uiso 1 1 calc R B .
C57 C 0.9754(3) 0.2448(3) 0.65289(16) 0.0297(10) Uani 1 1 d . . .
C58 C 0.9898(3) 0.1550(3) 0.64044(17) 0.0336(11) Uani 1 1 d . . .
C59 C 0.9643(4) 0.1569(4) 0.58737(18) 0.0425(12) Uani 1 1 d . . .
H59 H 0.9730 0.0965 0.5775 0.051 Uiso 1 1 calc R . .
C60 C 0.9275(4) 0.2424(4) 0.54947(18) 0.0455(13) Uani 1 1 d . . .
C61 C 0.9152(4) 0.3314(3) 0.56436(18) 0.0432(13) Uani 1 1 d . . .
H61 H 0.8904 0.3911 0.5383 0.052 Uiso 1 1 calc R . .
C62 C 0.9383(3) 0.3345(3) 0.61610(17) 0.0357(11) Uani 1 1 d . D .
C63 C 0.9012(5) 0.2428(4) 0.4930(2) 0.0574(16) Uani 1 1 d . . .
H63A H 0.8308 0.2544 0.4925 0.086 Uiso 1 1 calc R . .
H63B H 0.9280 0.1790 0.4857 0.086 Uiso 1 1 calc R . .
H63C H 0.9277 0.2954 0.4641 0.086 Uiso 1 1 calc R . .
C64 C 1.0269(3) 0.0589(3) 0.68228(17) 0.0360(11) Uani 1 1 d . . .
H64 H 1.0460 0.0786 0.7141 0.043 Uiso 1 1 calc R . .
C65 C 0.9510(3) -0.0071(3) 0.70832(17) 0.0375(11) Uani 1 1 d D . .
C66 C 0.9816(4) -0.1039(3) 0.7425(2) 0.0462(13) Uani 1 1 d D . .
H66 H 1.0487 -0.1286 0.7448 0.055 Uiso 1 1 calc R . .
C67 C 0.9175(4) -0.1612(4) 0.7718(2) 0.0582(16) Uani 1 1 d D . .
H67 H 0.9405 -0.2249 0.7948 0.070 Uiso 1 1 calc R . .
C68 C 0.8173(4) -0.1293(3) 0.7694(2) 0.0510(14) Uani 1 1 d D . .
C69 C 0.7853(3) -0.0345(3) 0.7349(2) 0.0465(13) Uani 1 1 d D . .
C70 C 0.8543(3) 0.0261(3) 0.70484(18) 0.0416(12) Uani 1 1 d D . .
H70 H 0.8325 0.0904 0.6821 0.050 Uiso 1 1 calc R . .
C71 C 0.7483(4) -0.1874(4) 0.7999(3) 0.0738(19) Uani 1 1 d D . .
H71 H 0.7688 -0.2507 0.8241 0.089 Uiso 1 1 calc R . .
C72 C 0.6530(5) -0.1528(5) 0.7948(3) 0.088(2) Uani 1 1 d D . .
H72 H 0.6073 -0.1932 0.8149 0.105 Uiso 1 1 calc R . .
C73 C 0.6207(4) -0.0598(4) 0.7609(3) 0.0721(18) Uani 1 1 d D . .
H73 H 0.5535 -0.0373 0.7577 0.087 Uiso 1 1 calc R . .
C74 C 0.6852(4) -0.0004(4) 0.7320(2) 0.0592(15) Uani 1 1 d D . .
H74 H 0.6626 0.0641 0.7098 0.071 Uiso 1 1 calc R . .
C75 C 1.1204(3) 0.0046(3) 0.65891(17) 0.0366(11) Uani 1 1 d D . .
C76 C 1.1195(4) -0.0561(3) 0.62329(19) 0.0457(13) Uani 1 1 d D . .
H76 H 1.0596 -0.0680 0.6158 0.055 Uiso 1 1 calc R . .
C77 C 1.2030(4) -0.0976(4) 0.5997(2) 0.0486(13) Uani 1 1 d D . .
H77 H 1.2001 -0.1368 0.5753 0.058 Uiso 1 1 calc R . .
C78 C 1.2924(3) -0.0839(4) 0.61055(19) 0.0465(13) Uani 1 1 d D . .
C79 C 1.2956(3) -0.0276(3) 0.64871(19) 0.0420(12) Uani 1 1 d D . .
C80 C 1.2071(3) 0.0159(3) 0.67113(18) 0.0401(12) Uani 1 1 d D . .
H80 H 1.2085 0.0549 0.6959 0.048 Uiso 1 1 calc R . .
C81 C 1.3814(4) -0.1214(4) 0.5847(2) 0.0612(16) Uani 1 1 d D . .
H81 H 1.3812 -0.1589 0.5590 0.073 Uiso 1 1 calc R . .
C82 C 1.4661(4) -0.1047(5) 0.5961(3) 0.0677(18) Uani 1 1 d D . .
H82 H 1.5245 -0.1292 0.5776 0.081 Uiso 1 1 calc R . .
C83 C 1.4693(4) -0.0516(4) 0.6346(3) 0.0682(18) Uani 1 1 d D . .
H83 H 1.5297 -0.0428 0.6432 0.082 Uiso 1 1 calc R . .
C84 C 1.3859(4) -0.0125(4) 0.6598(2) 0.0550(15) Uani 1 1 d D . .
H84 H 1.3885 0.0252 0.6850 0.066 Uiso 1 1 calc R . .
C85 C 0.9264(3) 0.4311(3) 0.63242(17) 0.0350(11) Uani 1 1 d D . .
H85 H 0.9014 0.4141 0.6727 0.042 Uiso 1 1 calc R C 3
C86 C 1.0169(7) 0.4767(8) 0.6316(5) 0.041(3) Uani 0.436(5) 1 d PDU D 3
C87 C 1.0138(8) 0.5469(9) 0.6625(6) 0.046(3) Uani 0.436(5) 1 d PDU D 3
H87 H 0.9557 0.5648 0.6834 0.055 Uiso 0.436(5) 1 calc PR D 3
C88 C 1.0911(7) 0.5884(8) 0.6626(4) 0.038(3) Uani 0.436(5) 1 d PDU D 3
H88 H 1.0853 0.6363 0.6828 0.045 Uiso 0.436(5) 1 calc PR D 3
C89 C 1.1803(6) 0.5635(7) 0.6338(4) 0.036(2) Uani 0.436(5) 1 d PDU D 3
C90 C 1.1861(6) 0.4938(7) 0.6024(4) 0.035(3) Uani 0.436(5) 1 d PDU D 3
C91 C 1.1024(7) 0.4537(8) 0.6020(5) 0.041(3) Uani 0.436(5) 1 d PDU D 3
H91 H 1.1058 0.4087 0.5802 0.050 Uiso 0.436(5) 1 calc PR D 3
C92 C 1.2635(7) 0.6060(8) 0.6328(5) 0.048(3) Uani 0.436(5) 1 d PDU D 3
H92 H 1.2602 0.6554 0.6517 0.058 Uiso 0.436(5) 1 calc PR D 3
C93 C 1.3468(8) 0.5766(8) 0.6052(5) 0.055(3) Uani 0.436(5) 1 d PDU D 3
H93 H 1.4018 0.6049 0.6058 0.066 Uiso 0.436(5) 1 calc PR D 3
C94 C 1.3547(8) 0.5061(9) 0.5761(6) 0.071(4) Uani 0.436(5) 1 d PDU D 3
H94 H 1.4146 0.4860 0.5573 0.085 Uiso 0.436(5) 1 calc PR D 3
C95 C 1.2754(7) 0.4657(9) 0.5745(5) 0.059(3) Uani 0.436(5) 1 d PDU D 3
H95 H 1.2808 0.4179 0.5542 0.070 Uiso 0.436(5) 1 calc PR D 3
C86B C 1.0235(6) 0.4648(7) 0.6235(4) 0.035(3) Uani 0.564(5) 1 d PDU D 4
C87B C 1.0980(6) 0.4365(7) 0.5848(4) 0.051(3) Uani 0.564(5) 1 d PD D 4
H87B H 1.0868 0.3960 0.5630 0.062 Uiso 0.564(5) 1 calc PR D 4
C88B C 1.1843(7) 0.4659(7) 0.5785(4) 0.062(3) Uani 0.564(5) 1 d PD D 4
H88B H 1.2344 0.4428 0.5540 0.074 Uiso 0.564(5) 1 calc PR D 4
C89B C 1.2006(6) 0.5304(7) 0.6079(4) 0.053(3) Uani 0.564(5) 1 d PD D 4
C90B C 1.1264(6) 0.5618(6) 0.6466(4) 0.044(3) Uani 0.564(5) 1 d PD D 4
C91B C 1.0373(7) 0.5262(7) 0.6531(4) 0.043(3) Uani 0.564(5) 1 d PD D 4
H91B H 0.9869 0.5458 0.6786 0.051 Uiso 0.564(5) 1 calc PR D 4
C92B C 1.2894(7) 0.5673(8) 0.6009(5) 0.072(4) Uani 0.564(5) 1 d PD D 4
H92B H 1.3403 0.5476 0.5758 0.087 Uiso 0.564(5) 1 calc PR D 4
C93B C 1.3012(8) 0.6291(8) 0.6295(5) 0.067(4) Uani 0.564(5) 1 d PD D 4
H93B H 1.3609 0.6524 0.6242 0.080 Uiso 0.564(5) 1 calc PR D 4
C94B C 1.2293(7) 0.6603(7) 0.6666(4) 0.069(3) Uani 0.564(5) 1 d PD D 4
H94B H 1.2394 0.7057 0.6856 0.083 Uiso 0.564(5) 1 calc PR D 4
C95B C 1.1439(7) 0.6260(7) 0.6759(4) 0.056(3) Uani 0.564(5) 1 d PD D 4
H95B H 1.0958 0.6456 0.7024 0.067 Uiso 0.564(5) 1 calc PR D 4
C96 C 0.8459(3) 0.5079(3) 0.60273(18) 0.0373(11) Uani 1 1 d D D .
C97 C 0.7488(3) 0.4962(4) 0.6213(2) 0.0487(13) Uani 1 1 d D . .
H97 H 0.7363 0.4412 0.6516 0.058 Uiso 1 1 calc R D .
C98 C 0.6733(4) 0.5618(4) 0.5968(2) 0.0566(15) Uani 1 1 d D D .
H98 H 0.6091 0.5522 0.6099 0.068 Uiso 1 1 calc R . .
C99 C 0.6897(4) 0.6433(4) 0.5522(2) 0.0523(14) Uani 1 1 d D . .
C100 C 0.7859(4) 0.6587(3) 0.53360(18) 0.0447(13) Uani 1 1 d D D .
C101 C 0.8633(4) 0.5874(3) 0.56005(18) 0.0411(12) Uani 1 1 d D . .
H101 H 0.9281 0.5957 0.5475 0.049 Uiso 1 1 calc R D .
C102 C 0.6135(5) 0.7145(4) 0.5247(3) 0.0724(18) Uani 1 1 d D D .
H102 H 0.5484 0.7061 0.5359 0.087 Uiso 1 1 calc R . .
C103 C 0.6328(5) 0.7931(5) 0.4830(3) 0.087(2) Uani 1 1 d D . .
H103 H 0.5809 0.8397 0.4656 0.104 Uiso 1 1 calc R D .
C104 C 0.7267(5) 0.8078(5) 0.4648(3) 0.083(2) Uani 1 1 d D D .
H104 H 0.7385 0.8639 0.4352 0.099 Uiso 1 1 calc R . .
C105 C 0.8028(4) 0.7410(4) 0.4897(2) 0.0639(17) Uani 1 1 d D . .
H105 H 0.8671 0.7509 0.4769 0.077 Uiso 1 1 calc R D .
C201 C 0.1650(5) 0.1053(6) 0.3994(3) 0.100(3) Uani 1 1 d D . .
H201 H 0.1669 0.0606 0.3750 0.120 Uiso 1 1 calc R . .
Cl21 Cl 0.11797(15) 0.04536(13) 0.46696(7) 0.0843(5) Uani 1 1 d D . .
Cl22 Cl 0.27951(15) 0.1256(2) 0.39805(10) 0.1115(8) Uani 1 1 d D . .
Cl23 Cl 0.08783(15) 0.21159(16) 0.37206(8) 0.0965(6) Uani 1 1 d D . .
C301 C 0.6182(19) 0.7407(11) 0.2848(7) 0.068(8) Uani 0.185(3) 1 d PDU E 5
H301 H 0.5489 0.7339 0.2953 0.081 Uiso 0.185(3) 1 calc PR E 5
Cl31 Cl 0.6634(10) 0.7471(8) 0.3453(4) 0.108(4) Uani 0.185(3) 1 d PD E 5
Cl32 Cl 0.673(2) 0.6345(9) 0.2677(7) 0.213(11) Uani 0.185(3) 1 d PD E 5
Cl33 Cl 0.6178(10) 0.8440(8) 0.2310(5) 0.087(5) Uani 0.185(3) 1 d PD E 5
C401 C 0.6278(6) 0.7318(5) 0.2299(3) 0.066(2) Uani 0.815(3) 1 d PD E 6
H401 H 0.5567 0.7315 0.2353 0.080 Uiso 0.815(3) 1 calc PR E 6
Cl41 Cl 0.6763(2) 0.7108(2) 0.16461(10) 0.1150(11) Uani 0.815(3) 1 d PD E 6
Cl42 Cl 0.6540(2) 0.8464(2) 0.23226(13) 0.0782(9) Uani 0.815(3) 1 d PD E 6
Cl43 Cl 0.6882(2) 0.63800(19) 0.28158(13) 0.0862(9) Uani 0.815(3) 1 d PD E 6
C501 C 0.5566(7) 0.5659(5) 0.8978(4) 0.121(3) Uani 1 1 d D F 7
H501 H 0.5814 0.5750 0.8577 0.145 Uiso 1 1 calc R F 7
Cl51 Cl 0.4603(3) 0.6536(3) 0.90062(19) 0.1960(17) Uani 1 1 d D F 7
Cl52 Cl 0.5337(4) 0.4472(3) 0.92385(17) 0.222(2) Uani 1 1 d D F 7
Cl53 Cl 0.6460(2) 0.5788(4) 0.9335(2) 0.239(2) Uani 1 1 d D F 7

loop_
_atom_site_aniso_label
_atom_site_aniso_U_11
_atom_site_aniso_U_22
_atom_site_aniso_U_33
_atom_site_aniso_U_23
_atom_site_aniso_U_13
_atom_site_aniso_U_12
Cu1 0.0417(3) 0.0461(3) 0.0298(3) -0.0137(2) -0.0017(2) -0.0080(3)
Cl2 0.0496(8) 0.0799(10) 0.0881(10) -0.0440(8) -0.0046(7) -0.0101(7)
C3 0.045(3) 0.021(2) 0.020(2) -0.0027(16) 0.0003(19) -0.0034(18)
N4 0.043(2) 0.0288(18) 0.0136(16) -0.0033(13) -0.0072(15) -0.0067(15)
C5 0.037(2) 0.032(2) 0.029(2) -0.0028(17) -0.0131(19) -0.0053(18)
C6 0.041(3) 0.028(2) 0.030(2) -0.0017(18) -0.001(2) -0.0034(19)
N7 0.036(2) 0.0260(18) 0.0210(18) -0.0026(14) -0.0039(15) -0.0023(15)
C8 0.043(2) 0.032(2) 0.017(2) -0.0081(16) -0.0014(18) -0.0081(19)
C9 0.047(3) 0.034(2) 0.018(2) -0.0081(17) -0.0066(18) -0.0085(19)
C10 0.057(3) 0.034(2) 0.027(2) -0.0131(18) 0.001(2) -0.008(2)
C11 0.062(3) 0.046(3) 0.025(2) -0.013(2) 0.003(2) -0.019(2)
C12 0.075(3) 0.038(3) 0.020(2) -0.0029(19) -0.001(2) -0.018(2)
C13 0.057(3) 0.029(2) 0.023(2) -0.0056(17) -0.008(2) -0.007(2)
C14 0.097(4) 0.051(3) 0.025(3) -0.010(2) 0.015(3) -0.021(3)
C15 0.042(2) 0.034(2) 0.020(2) -0.0080(17) -0.0003(18) -0.0094(19)
C16 0.053(3) 0.044(3) 0.020(2) -0.0096(19) -0.008(2) -0.004(2)
C17 0.055(3) 0.044(3) 0.042(3) 0.008(2) -0.010(2) -0.008(2)
C18 0.064(4) 0.050(3) 0.048(3) 0.012(3) -0.012(3) -0.006(3)
C19 0.051(3) 0.068(4) 0.032(3) -0.008(2) -0.007(2) 0.000(3)
C20 0.052(3) 0.056(3) 0.035(3) -0.023(2) -0.003(2) -0.004(2)
C21 0.050(3) 0.037(2) 0.027(2) -0.0113(18) -0.005(2) -0.005(2)
C22 0.056(4) 0.076(4) 0.056(4) -0.003(3) -0.008(3) 0.010(3)
C23 0.061(4) 0.090(5) 0.063(4) -0.019(3) -0.012(3) 0.010(3)
C24 0.046(3) 0.099(5) 0.082(4) -0.040(4) -0.016(3) -0.005(3)
C25 0.056(3) 0.068(4) 0.070(4) -0.032(3) -0.011(3) -0.010(3)
C26 0.049(3) 0.022(2) 0.024(2) -0.0018(17) -0.0057(19) -0.0039(19)
C27 0.047(3) 0.033(2) 0.036(2) -0.0118(19) 0.005(2) -0.008(2)
C28 0.068(3) 0.035(3) 0.032(2) -0.0197(19) 0.006(2) -0.009(2)
C29 0.055(3) 0.034(2) 0.031(2) -0.0063(19) -0.001(2) -0.013(2)
C30 0.054(3) 0.034(2) 0.020(2) -0.0056(17) -0.003(2) -0.010(2)
C31 0.046(3) 0.027(2) 0.027(2) -0.0057(17) 0.002(2) -0.0047(19)
C32 0.073(4) 0.051(3) 0.039(3) -0.021(2) 0.002(3) -0.024(3)
C33 0.076(4) 0.062(3) 0.056(3) -0.022(3) 0.010(3) -0.037(3)
C34 0.067(4) 0.088(4) 0.063(4) -0.043(3) 0.019(3) -0.038(3)
C35 0.063(3) 0.062(3) 0.049(3) -0.031(2) 0.010(3) -0.023(3)
C36 0.061(3) 0.027(2) 0.019(2) -0.0034(17) -0.007(2) -0.003(2)
C37 0.065(4) 0.020(3) 0.026(3) -0.001(2) -0.003(3) -0.006(3)
C38 0.067(4) 0.041(4) 0.023(3) -0.007(3) 0.000(3) -0.013(3)
C39 0.061(5) 0.058(4) 0.036(4) -0.008(3) -0.006(3) -0.017(3)
C40 0.061(4) 0.041(4) 0.035(4) 0.003(3) -0.008(3) -0.010(3)
C41 0.064(4) 0.033(4) 0.034(4) 0.002(3) 0.011(3) -0.015(3)
C42 0.068(5) 0.035(3) 0.024(3) 0.001(3) -0.003(3) -0.016(3)
C43 0.060(5) 0.074(5) 0.060(5) -0.014(4) 0.000(4) -0.024(4)
C44 0.045(5) 0.077(6) 0.088(7) 0.005(5) 0.011(4) 0.000(4)
C45 0.059(5) 0.074(5) 0.053(5) -0.011(4) 0.005(4) -0.004(4)
C46 0.076(5) 0.044(4) 0.040(4) -0.002(3) 0.008(4) -0.007(4)
C37B 0.027(6) 0.022(7) 0.021(7) -0.007(5) 0.001(5) 0.002(5)
C38B 0.038(6) 0.023(7) 0.027(7) -0.011(5) 0.004(5) 0.000(6)
C39B 0.039(5) 0.027(7) 0.032(7) -0.012(5) 0.006(5) 0.005(5)
C40B 0.041(5) 0.031(7) 0.036(7) -0.009(5) 0.002(5) 0.002(5)
C41B 0.036(5) 0.030(7) 0.031(7) -0.009(5) -0.002(5) 0.000(5)
C42B 0.040(5) 0.033(7) 0.032(7) -0.015(5) 0.002(5) -0.001(6)
C43B 0.036(6) 0.041(8) 0.042(7) -0.010(6) 0.007(5) 0.000(6)
C44B 0.056(7) 0.070(8) 0.062(8) -0.020(6) -0.007(5) -0.007(6)
C45B 0.058(6) 0.070(8) 0.063(8) -0.023(6) -0.017(6) -0.009(6)
C46B 0.053(6) 0.060(8) 0.051(7) -0.021(6) -0.008(5) -0.013(6)
C47 0.056(3) 0.027(2) 0.029(2) -0.0097(18) -0.007(2) -0.006(2)
C48 0.063(3) 0.044(3) 0.054(3) -0.007(2) -0.018(3) -0.005(3)
C49 0.059(3) 0.058(4) 0.078(4) -0.007(3) -0.021(3) -0.017(3)
C50 0.064(3) 0.036(3) 0.050(3) -0.014(2) 0.000(3) -0.012(2)
C51 0.059(3) 0.032(2) 0.028(2) -0.0123(18) -0.002(2) -0.005(2)
C52 0.052(3) 0.031(2) 0.025(2) -0.0082(18) -0.003(2) -0.010(2)
C53 0.066(4) 0.056(4) 0.078(4) -0.014(3) 0.002(3) -0.023(3)
C54 0.101(5) 0.053(4) 0.060(4) -0.001(3) 0.014(4) -0.036(3)
C55 0.095(5) 0.047(3) 0.039(3) 0.002(2) -0.005(3) -0.018(3)
C56 0.072(4) 0.043(3) 0.029(3) -0.001(2) -0.007(2) -0.009(3)
C57 0.032(2) 0.042(3) 0.0127(19) -0.0062(17) -0.0002(16) -0.0021(18)
C58 0.043(3) 0.033(2) 0.021(2) -0.0066(17) -0.0021(19) 0.0028(19)
C59 0.064(3) 0.040(3) 0.020(2) -0.0091(19) -0.004(2) 0.001(2)
C60 0.069(3) 0.045(3) 0.020(2) -0.011(2) -0.009(2) 0.003(2)
C61 0.066(3) 0.033(3) 0.022(2) -0.0037(18) -0.007(2) 0.007(2)
C62 0.044(3) 0.038(3) 0.022(2) -0.0082(18) -0.0015(19) 0.001(2)
C63 0.096(4) 0.047(3) 0.025(2) -0.008(2) -0.022(3) 0.008(3)
C64 0.052(3) 0.034(2) 0.020(2) -0.0069(18) -0.0073(19) 0.001(2)
C65 0.050(3) 0.042(3) 0.022(2) -0.0124(19) -0.005(2) -0.004(2)
C66 0.058(3) 0.033(3) 0.039(3) 0.001(2) -0.002(2) -0.003(2)
C67 0.071(4) 0.037(3) 0.055(3) 0.003(2) -0.009(3) -0.001(3)
C68 0.064(3) 0.033(3) 0.053(3) -0.010(2) 0.001(3) -0.007(2)
C69 0.055(3) 0.052(3) 0.040(3) -0.025(2) -0.003(2) -0.011(2)
C70 0.062(3) 0.032(3) 0.028(2) -0.0079(19) -0.005(2) -0.001(2)
C71 0.067(4) 0.054(4) 0.096(5) -0.016(3) 0.007(4) -0.018(3)
C72 0.082(5) 0.057(4) 0.122(6) -0.023(4) 0.014(4) -0.024(3)
C73 0.060(4) 0.073(4) 0.088(5) -0.027(3) 0.001(3) -0.018(3)
C74 0.053(3) 0.065(4) 0.064(4) -0.024(3) -0.002(3) -0.011(3)
C75 0.052(3) 0.032(2) 0.019(2) -0.0017(17) -0.008(2) 0.004(2)
C76 0.057(3) 0.041(3) 0.037(3) -0.013(2) -0.011(2) 0.004(2)
C77 0.064(3) 0.043(3) 0.038(3) -0.019(2) -0.012(2) 0.009(2)
C78 0.062(3) 0.044(3) 0.028(2) -0.005(2) -0.010(2) 0.004(2)
C79 0.052(3) 0.032(3) 0.036(3) -0.007(2) -0.011(2) 0.009(2)
C80 0.057(3) 0.033(3) 0.026(2) -0.0081(19) -0.006(2) 0.004(2)
C81 0.072(4) 0.057(3) 0.049(3) -0.024(3) -0.006(3) 0.019(3)
C82 0.050(3) 0.078(4) 0.067(4) -0.022(3) -0.004(3) 0.014(3)
C83 0.054(3) 0.061(4) 0.090(5) -0.026(3) -0.011(3) 0.002(3)
C84 0.057(3) 0.049(3) 0.057(3) -0.017(3) -0.007(3) 0.002(3)
C85 0.047(3) 0.034(2) 0.020(2) -0.0054(17) -0.0022(19) 0.000(2)
C86 0.063(6) 0.034(6) 0.017(6) 0.004(5) 0.007(5) -0.010(6)
C87 0.053(6) 0.057(7) 0.028(6) -0.012(5) -0.006(5) -0.010(5)
C88 0.059(5) 0.028(6) 0.020(5) -0.001(4) -0.002(5) 0.001(5)
C89 0.045(4) 0.039(5) 0.021(5) -0.003(4) -0.009(4) -0.002(4)
C90 0.054(5) 0.025(6) 0.023(6) -0.002(4) 0.000(5) -0.004(4)
C91 0.047(4) 0.038(4) 0.038(4) -0.009(3) -0.004(3) -0.004(3)
C92 0.061(6) 0.037(6) 0.047(7) -0.005(5) -0.012(5) -0.017(5)
C93 0.057(6) 0.061(7) 0.042(7) 0.007(5) 0.000(6) -0.029(6)
C94 0.055(6) 0.092(9) 0.067(9) -0.026(6) 0.020(6) -0.023(6)
C95 0.056(6) 0.078(8) 0.046(7) -0.028(6) 0.007(5) -0.011(5)
C86B 0.047(5) 0.027(5) 0.024(5) 0.000(4) -0.013(4) 0.004(4)
C87B 0.058(6) 0.042(6) 0.051(7) -0.010(5) 0.001(5) -0.006(5)
C88B 0.074(8) 0.055(7) 0.055(7) -0.015(5) 0.017(6) -0.021(5)
C89B 0.066(7) 0.040(7) 0.043(7) 0.008(5) -0.016(5) -0.008(5)
C90B 0.053(7) 0.041(6) 0.031(6) -0.003(4) -0.005(5) -0.004(5)
C91B 0.054(6) 0.044(6) 0.025(5) 0.007(5) -0.008(5) -0.018(5)
C92B 0.055(7) 0.095(9) 0.061(7) 0.002(7) -0.004(6) -0.034(7)
C93B 0.068(8) 0.073(8) 0.060(7) 0.002(6) -0.014(7) -0.037(7)
C94B 0.095(8) 0.061(6) 0.062(7) -0.006(5) -0.035(6) -0.038(6)
C95B 0.072(7) 0.053(6) 0.044(5) -0.009(4) -0.014(5) -0.012(5)
C96 0.053(3) 0.029(2) 0.028(2) -0.0100(18) -0.004(2) 0.001(2)
C97 0.053(3) 0.039(3) 0.051(3) -0.008(2) -0.002(2) -0.007(2)
C98 0.049(3) 0.053(3) 0.062(4) -0.017(3) 0.002(3) 0.003(3)
C99 0.060(3) 0.052(3) 0.048(3) -0.025(2) -0.015(3) 0.006(3)
C100 0.072(4) 0.032(3) 0.027(2) -0.0081(19) -0.004(2) -0.001(2)
C101 0.056(3) 0.036(3) 0.029(2) -0.0084(19) -0.003(2) -0.002(2)
C102 0.080(4) 0.062(4) 0.078(4) -0.028(3) -0.036(3) 0.016(3)
C103 0.121(6) 0.068(4) 0.058(4) -0.013(3) -0.042(4) 0.032(4)
C104 0.119(6) 0.059(4) 0.045(4) 0.002(3) -0.015(4) 0.027(4)
C105 0.083(4) 0.052(3) 0.041(3) -0.003(3) -0.004(3) 0.012(3)
C201 0.099(6) 0.111(6) 0.089(5) -0.028(5) 0.027(4) -0.031(5)
Cl21 0.1163(14) 0.0681(10) 0.0574(9) -0.0040(8) 0.0113(9) -0.0207(9)
Cl22 0.0769(13) 0.1409(19) 0.0964(15) -0.0077(13) 0.0051(11) -0.0145(12)
Cl23 0.0864(12) 0.1132(15) 0.0708(11) 0.0131(10) -0.0113(10) -0.0251(11)
C301 0.073(10) 0.061(10) 0.068(10) -0.023(8) -0.002(8) -0.003(8)
Cl31 0.172(12) 0.104(8) 0.053(5) -0.023(5) 0.015(6) -0.051(7)
Cl32 0.42(3) 0.069(8) 0.178(13) -0.073(8) -0.176(15) 0.054(12)
Cl33 0.081(8) 0.062(6) 0.118(9) -0.023(6) 0.020(7) -0.028(5)
C401 0.067(5) 0.054(4) 0.071(5) -0.004(4) -0.010(4) -0.008(4)
Cl41 0.150(3) 0.119(2) 0.0713(15) -0.0363(14) -0.0211(15) 0.0144(18)
Cl42 0.096(2) 0.0488(12) 0.0816(17) -0.0053(10) 0.0035(14) -0.0193(12)
Cl43 0.1122(18) 0.0558(14) 0.0817(17) 0.0048(11) -0.0321(14) -0.0126(12)
C501 0.196(10) 0.091(6) 0.089(5) -0.057(4) -0.016(6) -0.002(6)
Cl51 0.156(3) 0.213(4) 0.210(4) -0.070(3) -0.084(3) 0.054(3)
Cl52 0.398(7) 0.139(3) 0.147(3) -0.038(2) -0.018(4) -0.091(3)
Cl53 0.091(2) 0.357(5) 0.337(5) -0.245(4) 0.015(3) 0.008(3)

loop_
_atom_type_symbol
_atom_type_description
_atom_type_scat_dispersion_real
_atom_type_scat_dispersion_imag
_atom_type_scat_source
C C 0.0033 0.0016 'International Tables Vol C Tables 4.2.6.8 and 6.1.1.4'
H H 0.0000 0.0000 'International Tables Vol C Tables 4.2.6.8 and 6.1.1.4'
Cu Cu 0.3201 1.2651 'International Tables Vol C Tables 4.2.6.8 and 6.1.1.4'
Cl Cl 0.1484 0.1585 'International Tables Vol C Tables 4.2.6.8 and 6.1.1.4'
N N 0.0061 0.0033 'International Tables Vol C Tables 4.2.6.8 and 6.1.1.4'

loop_
_geom_angle_atom_site_label_1
_geom_angle_atom_site_label_2
_geom_angle_atom_site_label_3
_geom_angle
C3 Cu1 Cl2 175.11(13)
N4 C3 N7 104.1(4)
N4 C3 Cu1 128.8(3)
N7 C3 Cu1 127.0(3)
C3 N4 C5 111.2(3)
C3 N4 C8 121.4(4)
C5 N4 C8 127.3(4)
C6 C5 N4 107.1(4)
C6 C5 H5 126.4
N4 C5 H5 126.4
C5 C6 N7 106.2(4)
C5 C6 H6 126.9
N7 C6 H6 126.9
C3 N7 C6 111.4(4)
C3 N7 C57 121.4(4)
C6 N7 C57 127.2(4)
C9 C8 C13 122.4(4)
C9 C8 N4 118.8(4)
C13 C8 N4 118.8(4)
C10 C9 C8 116.6(4)
C10 C9 C15 123.0(4)
C8 C9 C15 120.4(4)
C11 C10 C9 123.7(4)
C11 C10 H10 118.2
C9 C10 H10 118.2
C10 C11 C12 117.3(4)
C10 C11 C14 121.6(4)
C12 C11 C14 121.1(4)
C13 C12 C11 122.4(4)
C13 C12 H12 118.8
C11 C12 H12 118.8
C12 C13 C8 117.6(4)
C12 C13 C36 122.8(4)
C8 C13 C36 119.6(4)
C11 C14 H14A 109.5
C11 C14 H14B 109.5
H14A C14 H14B 109.5
C11 C14 H14C 109.5
H14A C14 H14C 109.5
H14B C14 H14C 109.5
C16 C15 C9 113.6(3)
C16 C15 C26 111.8(3)
C9 C15 C26 112.3(3)
C16 C15 H15 106.2
C9 C15 H15 106.2
C26 C15 H15 106.2
C21 C16 C17 117.95(14)
C21 C16 C15 124.6(2)
C17 C16 C15 117.24(19)
C18 C17 C16 122.15(15)
C18 C17 H17 118.9
C16 C17 H17 118.9
C17 C18 C19 120.71(17)
C17 C18 H18 119.6
C19 C18 H18 119.6
C18 C19 C20 118.91(12)
C18 C19 C22 122.63(14)
C20 C19 C22 118.41(12)
C25 C20 C19 118.97(13)
C25 C20 C21 122.56(16)
C19 C20 C21 118.47(13)
C16 C21 C20 121.76(17)
C16 C21 H21 119.1
C20 C21 H21 119.1
C23 C22 C19 121.03(16)
C23 C22 H22 119.5
C19 C22 H22 119.5
C22 C23 C24 121.16(16)
C22 C23 H23 119.4
C24 C23 H23 119.4
C25 C24 C23 119.96(17)
C25 C24 H24 120.0
C23 C24 H24 120.0
C24 C25 C20 120.4(2)
C24 C25 H25 119.8
C20 C25 H25 119.8
C31 C26 C27 118.5(4)
C31 C26 C15 120.5(4)
C27 C26 C15 121.0(4)
C28 C27 C26 120.7(4)
C28 C27 H27 119.7
C26 C27 H27 119.7
C27 C28 C29 121.5(4)
C27 C28 H28 119.2
C29 C28 H28 119.2
C28 C29 C32 123.4(4)
C28 C29 C30 118.6(4)
C32 C29 C30 118.0(4)
C35 C30 C31 122.9(4)
C35 C30 C29 119.1(4)
C31 C30 C29 118.0(4)
C26 C31 C30 122.7(4)
C26 C31 H31 118.6
C30 C31 H31 118.6
C33 C32 C29 121.4(5)
C33 C32 H32 119.3
C29 C32 H32 119.3
C32 C33 C34 120.2(5)
C32 C33 H33 119.9
C34 C33 H33 119.9
C35 C34 C33 121.0(5)
C35 C34 H34 119.5
C33 C34 H34 119.5
C34 C35 C30 120.3(5)
C34 C35 H35 119.8
C30 C35 H35 119.8
C37 C36 C47 114.6(3)
C37 C36 C13 108.9(4)
C47 C36 C13 112.9(4)
C47 C36 C37B 110.6(3)
C13 C36 C37B 118.7(4)
C37 C36 H36 106.6
C47 C36 H36 106.6
C13 C36 H36 106.6
C37B C36 H36 99.6
C42 C37 C38 117.98(14)
C42 C37 C36 118.6(2)
C38 C37 C36 123.2(2)
C39 C38 C37 122.15(17)
C39 C38 H38 118.9
C37 C38 H38 118.9
C38 C39 C40 120.71(18)
C38 C39 H39 119.6
C40 C39 H39 119.6
C39 C40 C41 118.92(12)
C39 C40 C43 122.65(15)
C41 C40 C43 118.38(13)
C46 C41 C40 119.00(13)
C46 C41 C42 122.53(17)
C40 C41 C42 118.46(14)
C37 C42 C41 121.77(18)
C37 C42 H42 119.1
C41 C42 H42 119.1
C44 C43 C40 121.06(17)
C44 C43 H43 119.5
C40 C43 H43 119.5
C43 C44 C45 121.17(15)
C43 C44 H44 119.4
C45 C44 H44 119.4
C46 C45 C44 119.92(19)
C46 C45 H45 120.0
C44 C45 H45 120.0
C45 C46 C41 120.4(2)
C45 C46 H46 119.8
C41 C46 H46 119.8
C42B C37B C38B 117.93(15)
C42B C37B C36 120.5(3)
C38B C37B C36 121.5(3)
C39B C38B C37B 122.13(18)
C39B C38B H38B 118.9
C37B C38B H38B 118.9
C38B C39B C40B 120.70(19)
C38B C39B H39B 119.7
C40B C39B H39B 119.7
C39B C40B C41B 118.94(13)
C39B C40B C43B 122.67(17)
C41B C40B C43B 118.39(14)
C46B C41B C40B 118.96(14)
C46B C41B C42B 122.52(18)
C40B C41B C42B 118.44(15)
C37B C42B C41B 121.72(19)
C37B C42B H42B 119.1
C41B C42B H42B 119.1
C44B C43B C40B 120.98(18)
C44B C43B H43B 119.5
C40B C43B H43B 119.5
C43B C44B C45B 121.08(17)
C43B C44B H44B 119.5
C45B C44B H44B 119.5
C46B C45B C44B 119.9(2)
C46B C45B H45B 120.1
C44B C45B H45B 120.1
C45B C46B C41B 120.4(2)
C45B C46B H46B 119.8
C41B C46B H46B 119.8
C52 C47 C48 118.6(4)
C52 C47 C36 122.6(4)
C48 C47 C36 118.8(4)
C49 C48 C47 121.3(5)
C49 C48 H48 119.4
C47 C48 H48 119.4
C48 C49 C50 122.3(5)
C48 C49 H49 118.9
C50 C49 H49 118.9
C49 C50 C53 124.6(5)
C49 C50 C51 117.4(4)
C53 C50 C51 118.0(4)
C56 C51 C50 118.7(4)
C56 C51 C52 121.9(4)
C50 C51 C52 119.3(4)
C47 C52 C51 121.1(4)
C47 C52 H52 119.4
C51 C52 H52 119.4
C54 C53 C50 121.7(6)
C54 C53 H53 119.2
C50 C53 H53 119.2
C53 C54 C55 119.9(5)
C53 C54 H54 120.0
C55 C54 H54 120.0
C56 C55 C54 120.8(5)
C56 C55 H55 119.6
C54 C55 H55 119.6
C55 C56 C51 120.7(5)
C55 C56 H56 119.6
C51 C56 H56 119.6
C58 C57 C62 123.7(4)
C58 C57 N7 118.4(3)
C62 C57 N7 117.9(4)
C57 C58 C59 116.4(4)
C57 C58 C64 122.1(4)
C59 C58 C64 121.5(4)
C60 C59 C58 122.7(4)
C60 C59 H59 118.6
C58 C59 H59 118.6
C59 C60 C61 118.3(4)
C59 C60 C63 121.9(4)
C61 C60 C63 119.8(4)
C62 C61 C60 121.8(4)
C62 C61 H61 119.1
C60 C61 H61 119.1
C61 C62 C57 117.1(4)
C61 C62 C85 122.2(4)
C57 C62 C85 120.6(4)
C60 C63 H63A 109.5
C60 C63 H63B 109.5
H63A C63 H63B 109.5
C60 C63 H63C 109.5
H63A C63 H63C 109.5
H63B C63 H63C 109.5
C58 C64 C65 114.8(4)
C58 C64 C75 111.6(3)
C65 C64 C75 113.7(4)
C58 C64 H64 105.3
C65 C64 H64 105.3
C75 C64 H64 105.3
C70 C65 C66 118.3(4)
C70 C65 C64 122.7(4)
C66 C65 C64 118.6(4)
C67 C66 C65 121.4(5)
C67 C66 H66 119.3
C65 C66 H66 119.3
C66 C67 C68 121.9(5)
C66 C67 H67 119.0
C68 C67 H67 119.0
C67 C68 C69 117.7(4)
C67 C68 C71 123.2(5)
C69 C68 C71 119.1(5)
C68 C69 C74 118.9(5)
C68 C69 C70 119.7(4)
C74 C69 C70 121.4(4)
C65 C70 C69 121.0(4)
C65 C70 H70 119.5
C69 C70 H70 119.5
C72 C71 C68 120.1(6)
C72 C71 H71 120.0
C68 C71 H71 120.0
C71 C72 C73 121.3(6)
C71 C72 H72 119.3
C73 C72 H72 119.3
C74 C73 C72 120.2(6)
C74 C73 H73 119.9
C72 C73 H73 119.9
C73 C74 C69 120.3(5)
C73 C74 H74 119.8
C69 C74 H74 119.8
C80 C75 C76 117.9(4)
C80 C75 C64 120.1(4)
C76 C75 C64 122.0(4)
C77 C76 C75 121.2(5)
C77 C76 H76 119.4
C75 C76 H76 119.4
C76 C77 C78 121.3(5)
C76 C77 H77 119.3
C78 C77 H77 119.3
C77 C78 C81 123.5(5)
C77 C78 C79 118.7(4)
C81 C78 C79 117.8(5)
C80 C79 C84 122.7(4)
C80 C79 C78 117.9(4)
C84 C79 C78 119.2(4)
C75 C80 C79 122.9(4)
C75 C80 H80 118.6
C79 C80 H80 118.6
C82 C81 C78 121.2(5)
C82 C81 H81 119.4
C78 C81 H81 119.4
C81 C82 C83 121.0(5)
C81 C82 H82 119.5
C83 C82 H82 119.5
C84 C83 C82 120.2(6)
C84 C83 H83 119.9
C82 C83 H83 119.9
C83 C84 C79 120.6(5)
C83 C84 H84 119.7
C79 C84 H84 119.7
C86B C85 C96 114.4(5)
C86B C85 C62 108.9(5)
C96 C85 C62 111.8(4)
C96 C85 C86 111.5(6)
C62 C85 C86 119.0(5)
C86B C85 H85 112.7
C96 C85 H85 104.3
C62 C85 H85 104.3
C86 C85 H85 104.3
C91 C86 C87 116.8(9)
C91 C86 C85 123.3(9)
C87 C86 C85 119.9(8)
C88 C87 C86 121.6(10)
C88 C87 H87 119.2
C86 C87 H87 119.2
C87 C88 C89 122.5(9)
C87 C88 H88 118.8
C89 C88 H88 118.8
C88 C89 C92 124.1(9)
C88 C89 C90 117.5(8)
C92 C89 C90 118.4(8)
C95 C90 C91 123.0(9)
C95 C90 C89 118.5(8)
C91 C90 C89 118.5(8)
C86 C91 C90 123.2(10)
C86 C91 H91 118.4
C90 C91 H91 118.4
C93 C92 C89 120.5(10)
C93 C92 H92 119.8
C89 C92 H92 119.8
C92 C93 C94 121.9(10)
C92 C93 H93 119.1
C94 C93 H93 119.1
C95 C94 C93 119.5(10)
C95 C94 H94 120.2
C93 C94 H94 120.2
C94 C95 C90 121.1(10)
C94 C95 H95 119.4
C90 C95 H95 119.4
C91B C86B C87B 119.8(8)
C91B C86B C85 117.8(7)
C87B C86B C85 122.4(8)
C88B C87B C86B 121.2(9)
C88B C87B H87B 119.4
C86B C87B H87B 119.4
C87B C88B C89B 120.4(9)
C87B C88B H88B 119.8
C89B C88B H88B 119.8
C88B C89B C92B 122.7(8)
C88B C89B C90B 119.8(7)
C92B C89B C90B 117.6(8)
C95B C90B C91B 123.2(8)
C95B C90B C89B 119.1(7)
C91B C90B C89B 117.7(7)
C86B C91B C90B 121.0(8)
C86B C91B H91B 119.5
C90B C91B H91B 119.5
C93B C92B C89B 120.5(9)
C93B C92B H92B 119.8
C89B C92B H92B 119.8
C92B C93B C94B 122.1(10)
C92B C93B H93B 118.9
C94B C93B H93B 118.9
C95B C94B C93B 120.0(9)
C95B C94B H94B 120.0
C93B C94B H94B 120.0
C94B C95B C90B 120.7(8)
C94B C95B H95B 119.6
C90B C95B H95B 119.6
C101 C96 C97 119.1(4)
C101 C96 C85 122.7(4)
C97 C96 C85 118.3(4)
C98 C97 C96 121.4(5)
C98 C97 H97 119.3
C96 C97 H97 119.3
C97 C98 C99 120.4(5)
C97 C98 H98 119.8
C99 C98 H98 119.8
C98 C99 C100 119.6(4)
C98 C99 C102 123.0(5)
C100 C99 C102 117.5(5)
C105 C100 C99 119.9(4)
C105 C100 C101 121.7(5)
C99 C100 C101 118.3(4)
C96 C101 C100 121.1(4)
C96 C101 H101 119.4
C100 C101 H101 119.4
C103 C102 C99 120.8(6)
C103 C102 H102 119.6
C99 C102 H102 119.6
C102 C103 C104 121.7(6)
C102 C103 H103 119.2
C104 C103 H103 119.2
C105 C104 C103 119.9(6)
C105 C104 H104 120.0
C103 C104 H104 120.0
C104 C105 C100 120.3(6)
C104 C105 H105 119.9
C100 C105 H105 119.9
Cl22 C201 Cl23 112.2(5)
Cl22 C201 Cl21 113.4(5)
Cl23 C201 Cl21 109.7(4)
Cl22 C201 H201 107.1
Cl23 C201 H201 107.1
Cl21 C201 H201 107.1
Cl33 C301 Cl32 114.3(12)
Cl33 C301 Cl31 114.4(12)
Cl32 C301 Cl31 110.1(12)
Cl33 C301 H301 105.8
Cl32 C301 H301 105.8
Cl31 C301 H301 105.8
Cl43 C401 Cl41 106.7(4)
Cl43 C401 Cl42 108.6(4)
Cl41 C401 Cl42 108.3(4)
Cl43 C401 H401 111.0
Cl41 C401 H401 111.0
Cl42 C401 H401 111.0
Cl51 C501 Cl53 110.2(4)
Cl51 C501 Cl52 114.5(6)
Cl53 C501 Cl52 108.2(5)
Cl51 C501 H501 107.9
Cl53 C501 H501 107.9
Cl52 C501 H501 107.9

loop_
_geom_bond_atom_site_label_1
_geom_bond_atom_site_label_2
_geom_bond_distance
Cu1 C3 1.882(5)
Cu1 Cl2 2.1267(16)
C3 N4 1.351(5)
C3 N7 1.356(5)
N4 C5 1.372(6)
N4 C8 1.441(5)
C5 C6 1.347(6)
C5 H5 0.9500
C6 N7 1.377(6)
C6 H6 0.9500
N7 C57 1.448(5)
C8 C9 1.395(6)
C8 C13 1.403(6)
C9 C10 1.383(6)
C9 C15 1.536(6)
C10 C11 1.379(6)
C10 H10 0.9500
C11 C12 1.395(7)
C11 C14 1.489(7)
C12 C13 1.376(7)
C12 H12 0.9500
C13 C36 1.538(6)
C14 H14A 0.9800
C14 H14B 0.9800
C14 H14C 0.9800
C15 C16 1.535(5)
C15 C26 1.540(6)
C15 H15 1.0000
C16 C21 1.362(2)
C16 C17 1.420(2)
C17 C18 1.3493(19)
C17 H17 0.9500
C18 C19 1.4057(19)
C18 H18 0.9500
C19 C20 1.4163(19)
C19 C22 1.4209(17)
C20 C25 1.405(2)
C20 C21 1.4295(17)
C21 H21 0.9500
C22 C23 1.342(2)
C22 H22 0.9500
C23 C24 1.387(3)
C23 H23 0.9500
C24 C25 1.384(2)
C24 H24 0.9500
C25 H25 0.9500
C26 C31 1.350(6)
C26 C27 1.427(6)
C27 C28 1.354(6)
C27 H27 0.9500
C28 C29 1.404(6)
C28 H28 0.9500
C29 C32 1.423(6)
C29 C30 1.426(6)
C30 C35 1.402(6)
C30 C31 1.414(6)
C31 H31 0.9500
C32 C33 1.346(7)
C32 H32 0.9500
C33 C34 1.395(7)
C33 H33 0.9500
C34 C35 1.370(7)
C34 H34 0.9500
C35 H35 0.9500
C36 C37 1.487(5)
C36 C47 1.522(6)
C36 C37B 1.612(5)
C36 H36 1.0000
C37 C42 1.362(2)
C37 C38 1.420(2)
C38 C39 1.3493(19)
C38 H38 0.9500
C39 C40 1.406(2)
C39 H39 0.9500
C40 C41 1.416(2)
C40 C43 1.4210(17)
C41 C46 1.405(2)
C41 C42 1.4294(17)
C42 H42 0.9500
C43 C44 1.342(2)
C43 H43 0.9500
C44 C45 1.387(3)
C44 H44 0.9500
C45 C46 1.384(2)
C45 H45 0.9500
C46 H46 0.9500
C37B C42B 1.362(2)
C37B C38B 1.420(2)
C38B C39B 1.349(2)
C38B H38B 0.9500
C39B C40B 1.406(2)
C39B H39B 0.9500
C40B C41B 1.416(2)
C40B C43B 1.4210(18)
C41B C46B 1.405(2)
C41B C42B 1.4295(18)
C42B H42B 0.9500
C43B C44B 1.342(2)
C43B H43B 0.9500
C44B C45B 1.388(3)
C44B H44B 0.9500
C45B C46B 1.384(2)
C45B H45B 0.9500
C46B H46B 0.9500
C47 C52 1.368(6)
C47 C48 1.413(6)
C48 C49 1.340(7)
C48 H48 0.9500
C49 C50 1.407(7)
C49 H49 0.9500
C50 C53 1.417(7)
C50 C51 1.420(6)
C51 C56 1.406(6)
C51 C52 1.423(6)
C52 H52 0.9500
C53 C54 1.353(7)
C53 H53 0.9500
C54 C55 1.386(8)
C54 H54 0.9500
C55 C56 1.369(7)
C55 H55 0.9500
C56 H56 0.9500
C57 C58 1.383(6)
C57 C62 1.399(6)
C58 C59 1.411(6)
C58 C64 1.517(6)
C59 C60 1.372(6)
C59 H59 0.9500
C60 C61 1.404(7)
C60 C63 1.504(7)
C61 C62 1.390(7)
C61 H61 0.9500
C62 C85 1.528(6)
C63 H63A 0.9800
C63 H63B 0.9800
C63 H63C 0.9800
C64 C65 1.530(7)
C64 C75 1.537(6)
C64 H64 1.0000
C65 C70 1.366(6)
C65 C66 1.423(6)
C66 C67 1.347(7)
C66 H66 0.9500
C67 C68 1.407(7)
C67 H67 0.9500
C68 C69 1.409(6)
C68 C71 1.412(7)
C69 C74 1.412(7)
C69 C70 1.430(6)
C70 H70 0.9500
C71 C72 1.354(8)
C71 H71 0.9500
C72 C73 1.386(8)
C72 H72 0.9500
C73 C74 1.366(7)
C73 H73 0.9500
C74 H74 0.9500
C75 C80 1.355(6)
C75 C76 1.417(6)
C76 C77 1.360(6)
C76 H76 0.9500
C77 C78 1.392(7)
C77 H77 0.9500
C78 C81 1.423(7)
C78 C79 1.426(6)
C79 C80 1.411(6)
C79 C84 1.413(7)
C80 H80 0.9500
C81 C82 1.349(7)
C81 H81 0.9500
C82 C83 1.399(8)
C82 H82 0.9500
C83 C84 1.365(7)
C83 H83 0.9500
C84 H84 0.9500
C85 C86B 1.516(9)
C85 C96 1.524(6)
C85 C86 1.547(11)
C85 H85 1.0000
C86 C91 1.370(11)
C86 C87 1.425(12)
C87 C88 1.348(11)
C87 H87 0.9500
C88 C89 1.407(10)
C88 H88 0.9500
C89 C92 1.423(11)
C89 C90 1.424(11)
C90 C95 1.410(10)
C90 C91 1.419(11)
C91 H91 0.9500
C92 C93 1.345(11)
C92 H92 0.9500
C93 C94 1.389(12)
C93 H93 0.9500
C94 C95 1.371(11)
C94 H94 0.9500
C95 H95 0.9500
C86B C91B 1.358(10)
C86B C87B 1.419(10)
C87B C88B 1.346(10)
C87B H87B 0.9500
C88B C89B 1.404(10)
C88B H88B 0.9500
C89B C92B 1.431(10)
C89B C90B 1.431(10)
C90B C95B 1.403(10)
C90B C91B 1.426(10)
C91B H91B 0.9500
C92B C93B 1.333(11)
C92B H92B 0.9500
C93B C94B 1.386(11)
C93B H93B 0.9500
C94B C95B 1.362(10)
C94B H94B 0.9500
C95B H95B 0.9500
C96 C101 1.357(6)
C96 C97 1.422(6)
C97 C98 1.360(7)
C97 H97 0.9500
C98 C99 1.397(7)
C98 H98 0.9500
C99 C100 1.421(7)
C99 C102 1.428(7)
C100 C105 1.399(6)
C100 C101 1.432(6)
C101 H101 0.9500
C102 C103 1.343(8)
C102 H102 0.9500
C103 C104 1.386(9)
C103 H103 0.9500
C104 C105 1.376(7)
C104 H104 0.9500
C105 H105 0.9500
C201 Cl22 1.698(8)
C201 Cl23 1.712(8)
C201 Cl21 1.772(7)
C201 H201 1.0000
C301 Cl33 1.690(15)
C301 Cl32 1.713(16)
C301 Cl31 1.748(17)
C301 H301 1.0000
C401 Cl43 1.745(7)
C401 Cl41 1.774(8)
C401 Cl42 1.774(8)
C401 H401 1.0000
C501 Cl51 1.676(9)
C501 Cl53 1.706(9)
C501 Cl52 1.720(9)
C501 H501 1.0000

loop_
_geom_torsion_atom_site_label_1
_geom_torsion_atom_site_label_2
_geom_torsion_atom_site_label_3
_geom_torsion_atom_site_label_4
_geom_torsion
N7 C3 N4 C5 0.5(4)
Cu1 C3 N4 C5 -176.3(3)
N7 C3 N4 C8 177.1(3)
Cu1 C3 N4 C8 0.3(5)
C3 N4 C5 C6 0.1(5)
C8 N4 C5 C6 -176.3(4)
N4 C5 C6 N7 -0.7(5)
N4 C3 N7 C6 -1.0(4)
Cu1 C3 N7 C6 175.9(3)
N4 C3 N7 C57 178.4(3)
Cu1 C3 N7 C57 -4.7(5)
C5 C6 N7 C3 1.0(5)
C5 C6 N7 C57 -178.3(4)
C3 N4 C8 C9 -90.5(5)
C5 N4 C8 C9 85.5(5)
C3 N4 C8 C13 88.3(5)
C5 N4 C8 C13 -95.7(5)
C13 C8 C9 C10 0.6(7)
N4 C8 C9 C10 179.3(4)
C13 C8 C9 C15 -179.3(4)
N4 C8 C9 C15 -0.5(6)
C8 C9 C10 C11 0.7(7)
C15 C9 C10 C11 -179.4(5)
C9 C10 C11 C12 -1.1(8)
C9 C10 C11 C14 179.3(5)
C10 C11 C12 C13 0.3(8)
C14 C11 C12 C13 179.9(5)
C11 C12 C13 C8 0.9(8)
C11 C12 C13 C36 179.1(5)
C9 C8 C13 C12 -1.3(7)
N4 C8 C13 C12 179.9(4)
C9 C8 C13 C36 -179.6(4)
N4 C8 C13 C36 1.6(6)
C10 C9 C15 C16 -67.2(5)
C8 C9 C15 C16 112.6(4)
C10 C9 C15 C26 60.9(6)
C8 C9 C15 C26 -119.3(4)
C9 C15 C16 C21 -16.5(5)
C26 C15 C16 C21 -144.9(3)
C9 C15 C16 C17 168.5(3)
C26 C15 C16 C17 40.1(4)
C21 C16 C17 C18 2.0(5)
C15 C16 C17 C18 177.4(3)
C16 C17 C18 C19 -0.7(6)
C17 C18 C19 C20 -0.7(5)
C17 C18 C19 C22 176.9(4)
C18 C19 C20 C25 -179.5(3)
C22 C19 C20 C25 2.8(5)
C18 C19 C20 C21 0.8(4)
C22 C19 C20 C21 -176.9(3)
C17 C16 C21 C20 -1.9(5)
C15 C16 C21 C20 -176.8(3)
C25 C20 C21 C16 -179.1(3)
C19 C20 C21 C16 0.5(5)
C18 C19 C22 C23 -179.7(4)
C20 C19 C22 C23 -2.0(5)
C19 C22 C23 C24 0.4(6)
C22 C23 C24 C25 0.4(7)
C23 C24 C25 C20 0.4(6)
C19 C20 C25 C24 -2.0(5)
C21 C20 C25 C24 177.7(4)
C16 C15 C26 C31 -124.4(4)
C9 C15 C26 C31 106.6(4)
C16 C15 C26 C27 53.1(5)
C9 C15 C26 C27 -76.0(5)
C31 C26 C27 C28 -1.5(6)
C15 C26 C27 C28 -179.0(4)
C26 C27 C28 C29 2.5(7)
C27 C28 C29 C32 178.4(5)
C27 C28 C29 C30 -2.5(7)
C28 C29 C30 C35 179.5(4)
C32 C29 C30 C35 -1.3(6)
C28 C29 C30 C31 1.6(6)
C32 C29 C30 C31 -179.2(4)
C27 C26 C31 C30 0.7(6)
C15 C26 C31 C30 178.3(4)
C35 C30 C31 C26 -178.6(4)
C29 C30 C31 C26 -0.8(6)
C28 C29 C32 C33 -179.7(5)
C30 C29 C32 C33 1.1(7)
C29 C32 C33 C34 -0.1(8)
C32 C33 C34 C35 -0.9(9)
C33 C34 C35 C30 0.7(9)
C31 C30 C35 C34 178.2(5)
C29 C30 C35 C34 0.4(8)
C12 C13 C36 C37 -103.4(5)
C8 C13 C36 C37 74.8(5)
C12 C13 C36 C47 25.1(6)
C8 C13 C36 C47 -156.7(4)
C12 C13 C36 C37B -106.9(5)
C8 C13 C36 C37B 71.4(5)
C47 C36 C37 C42 82.3(4)
C13 C36 C37 C42 -150.1(3)
C37B C36 C37 C42 12.5(11)
C47 C36 C37 C38 -93.0(4)
C13 C36 C37 C38 34.6(4)
C37B C36 C37 C38 -162.7(12)
C42 C37 C38 C39 0.7(4)
C36 C37 C38 C39 176.0(3)
C37 C38 C39 C40 0.3(4)
C38 C39 C40 C41 -1.2(4)
C38 C39 C40 C43 -178.6(2)
C39 C40 C41 C46 -179.4(2)
C43 C40 C41 C46 -1.8(3)
C39 C40 C41 C42 1.1(3)
C43 C40 C41 C42 178.6(2)
C38 C37 C42 C41 -0.8(4)
C36 C37 C42 C41 -176.3(3)
C46 C41 C42 C37 -179.6(3)
C40 C41 C42 C37 -0.1(4)
C39 C40 C43 C44 178.4(2)
C41 C40 C43 C44 0.9(3)
C40 C43 C44 C45 -0.6(4)
C43 C44 C45 C46 1.2(5)
C44 C45 C46 C41 -2.1(5)
C40 C41 C46 C45 2.4(4)
C42 C41 C46 C45 -178.0(3)
C37 C36 C37B C42B 8.3(9)
C47 C36 C37B C42B -105.9(6)
C13 C36 C37B C42B 27.1(7)
C37 C36 C37B C38B -168.0(15)
C47 C36 C37B C38B 77.8(6)
C13 C36 C37B C38B -149.2(5)
C42B C37B C38B C39B 3.3(9)
C36 C37B C38B C39B 179.7(5)
C37B C38B C39B C40B -0.2(9)
C38B C39B C40B C41B -1.7(8)
C38B C39B C40B C43B 179.5(5)
C39B C40B C41B C46B 177.4(6)
C43B C40B C41B C46B -3.7(8)
C39B C40B C41B C42B 0.4(7)
C43B C40B C41B C42B 179.3(5)
C38B C37B C42B C41B -4.6(9)
C36 C37B C42B C41B 179.0(5)
C46B C41B C42B C37B -174.1(7)
C40B C41B C42B C37B 2.8(9)
C39B C40B C43B C44B 178.7(6)
C41B C40B C43B C44B -0.2(8)
C40B C43B C44B C45B 5.1(10)
C43B C44B C45B C46B -6.1(12)
C44B C45B C46B C41B 2.0(13)
C40B C41B C46B C45B 2.8(11)
C42B C41B C46B C45B 179.6(7)
C37 C36 C47 C52 15.1(6)
C13 C36 C47 C52 -110.4(5)
C37B C36 C47 C52 25.5(6)
C37 C36 C47 C48 -164.8(4)
C13 C36 C47 C48 69.7(5)
C37B C36 C47 C48 -154.5(4)
C52 C47 C48 C49 -2.3(8)
C36 C47 C48 C49 177.7(5)
C47 C48 C49 C50 2.5(10)
C48 C49 C50 C53 -179.4(6)
C48 C49 C50 C51 -1.5(9)
C49 C50 C51 C56 -178.9(5)
C53 C50 C51 C56 -0.8(7)
C49 C50 C51 C52 0.4(7)
C53 C50 C51 C52 178.4(5)
C48 C47 C52 C51 1.2(7)
C36 C47 C52 C51 -178.8(4)
C56 C51 C52 C47 179.0(4)
C50 C51 C52 C47 -0.3(7)
C49 C50 C53 C54 179.9(6)
C51 C50 C53 C54 2.0(9)
C50 C53 C54 C55 -1.6(10)
C53 C54 C55 C56 0.1(10)
C54 C55 C56 C51 1.0(9)
C50 C51 C56 C55 -0.6(7)
C52 C51 C56 C55 -179.9(5)
C3 N7 C57 C58 -93.0(5)
C6 N7 C57 C58 86.2(5)
C3 N7 C57 C62 83.8(5)
C6 N7 C57 C62 -97.0(5)
C62 C57 C58 C59 -0.3(7)
N7 C57 C58 C59 176.2(4)
C62 C57 C58 C64 -177.8(4)
N7 C57 C58 C64 -1.2(6)
C57 C58 C59 C60 0.2(7)
C64 C58 C59 C60 177.7(5)
C58 C59 C60 C61 0.2(8)
C58 C59 C60 C63 179.7(5)
C59 C60 C61 C62 -0.6(8)
C63 C60 C61 C62 179.9(5)
C60 C61 C62 C57 0.5(7)
C60 C61 C62 C85 179.2(5)
C58 C57 C62 C61 0.0(7)
N7 C57 C62 C61 -176.6(4)
C58 C57 C62 C85 -178.8(4)
N7 C57 C62 C85 4.6(6)
C57 C58 C64 C65 106.6(5)
C59 C58 C64 C65 -70.7(6)
C57 C58 C64 C75 -122.3(5)
C59 C58 C64 C75 60.4(6)
C58 C64 C65 C70 -14.6(6)
C75 C64 C65 C70 -144.8(4)
C58 C64 C65 C66 172.2(4)
C75 C64 C65 C66 42.0(5)
C70 C65 C66 C67 -1.4(8)
C64 C65 C66 C67 172.2(5)
C65 C66 C67 C68 1.2(9)
C66 C67 C68 C69 0.2(9)
C66 C67 C68 C71 -179.5(6)
C67 C68 C69 C74 -179.6(5)
C71 C68 C69 C74 0.1(8)
C67 C68 C69 C70 -1.2(8)
C71 C68 C69 C70 178.4(5)
C66 C65 C70 C69 0.2(7)
C64 C65 C70 C69 -173.0(4)
C68 C69 C70 C65 1.1(7)
C74 C69 C70 C65 179.3(5)
C67 C68 C71 C72 -178.7(7)
C69 C68 C71 C72 1.6(10)
C68 C71 C72 C73 -1.5(12)
C71 C72 C73 C74 -0.4(12)
C72 C73 C74 C69 2.2(10)
C68 C69 C74 C73 -2.0(8)
C70 C69 C74 C73 179.7(5)
C58 C64 C75 C80 95.6(5)
C65 C64 C75 C80 -132.7(4)
C58 C64 C75 C76 -82.8(5)
C65 C64 C75 C76 48.9(5)
C80 C75 C76 C77 -3.4(7)
C64 C75 C76 C77 175.0(4)
C75 C76 C77 C78 1.5(7)
C76 C77 C78 C81 -176.6(5)
C76 C77 C78 C79 2.0(7)
C77 C78 C79 C80 -3.5(6)
C81 C78 C79 C80 175.3(4)
C77 C78 C79 C84 -179.5(4)
C81 C78 C79 C84 -0.8(7)
C76 C75 C80 C79 1.9(6)
C64 C75 C80 C79 -176.6(4)
C84 C79 C80 C75 177.4(4)
C78 C79 C80 C75 1.5(7)
C77 C78 C81 C82 178.9(5)
C79 C78 C81 C82 0.3(8)
C78 C81 C82 C83 1.4(9)
C81 C82 C83 C84 -2.6(9)
C82 C83 C84 C79 2.0(9)
C80 C79 C84 C83 -176.2(5)
C78 C79 C84 C83 -0.3(8)
C61 C62 C85 C86B -98.9(6)
C57 C62 C85 C86B 79.8(6)
C61 C62 C85 C96 28.4(6)
C57 C62 C85 C96 -152.9(4)
C61 C62 C85 C86 -103.7(7)
C57 C62 C85 C86 74.9(7)
C86B C85 C86 C91 -4(3)
C96 C85 C86 C91 -112.2(11)
C62 C85 C86 C91 20.1(14)
C86B C85 C86 C87 175(5)
C96 C85 C86 C87 67.4(12)
C62 C85 C86 C87 -160.3(9)
C91 C86 C87 C88 -0.1(19)
C85 C86 C87 C88 -179.7(10)
C86 C87 C88 C89 -1.9(19)
C87 C88 C89 C92 179.8(11)
C87 C88 C89 C90 2.0(16)
C88 C89 C90 C95 -178.3(10)
C92 C89 C90 C95 3.8(15)
C88 C89 C90 C91 -0.2(15)
C92 C89 C90 C91 -178.1(10)
C87 C86 C91 C90 1.9(18)
C85 C86 C91 C90 -178.5(10)
C95 C90 C91 C86 176.3(12)
C89 C90 C91 C86 -1.8(17)
C88 C89 C92 C93 178.6(11)
C90 C89 C92 C93 -3.6(17)
C89 C92 C93 C94 1.3(19)
C92 C93 C94 C95 1(2)
C93 C94 C95 C90 -1(2)
C91 C90 C95 C94 -179.8(12)
C89 C90 C95 C94 -1.7(18)
C96 C85 C86B C91B 77.4(10)
C62 C85 C86B C91B -156.7(8)
C86 C85 C86B C91B 1(3)
C96 C85 C86B C87B -101.0(9)
C62 C85 C86B C87B 24.9(10)
C86 C85 C86B C87B -178(5)
C91B C86B C87B C88B 2.9(16)
C85 C86B C87B C88B -178.7(9)
C86B C87B C88B C89B -3.8(16)
C87B C88B C89B C92B -177.2(10)
C87B C88B C89B C90B 2.7(15)
C88B C89B C90B C95B 179.7(9)
C92B C89B C90B C95B -0.4(14)
C88B C89B C90B C91B -0.7(14)
C92B C89B C90B C91B 179.2(9)
C87B C86B C91B C90B -0.9(15)
C85 C86B C91B C90B -179.4(8)
C95B C90B C91B C86B 179.5(9)
C89B C90B C91B C86B -0.1(14)
C88B C89B C92B C93B 179.5(11)
C90B C89B C92B C93B -0.4(16)
C89B C92B C93B C94B -0.2(18)
C92B C93B C94B C95B 1.6(17)
C93B C94B C95B C90B -2.4(15)
C91B C90B C95B C94B -177.8(9)
C89B C90B C95B C94B 1.8(14)
C86B C85 C96 C101 17.8(7)
C62 C85 C96 C101 -106.5(5)
C86 C85 C96 C101 29.3(7)
C86B C85 C96 C97 -161.2(6)
C62 C85 C96 C97 74.4(5)
C86 C85 C96 C97 -149.7(6)
C101 C96 C97 C98 1.0(8)
C85 C96 C97 C98 -179.9(5)
C96 C97 C98 C99 -0.1(9)
C97 C98 C99 C100 -1.6(8)
C97 C98 C99 C102 179.8(6)
C98 C99 C100 C105 -179.0(5)
C102 C99 C100 C105 -0.2(8)
C98 C99 C100 C101 2.3(7)
C102 C99 C100 C101 -178.9(5)
C97 C96 C101 C100 -0.2(7)
C85 C96 C101 C100 -179.2(4)
C105 C100 C101 C96 179.9(5)
C99 C100 C101 C96 -1.5(7)
C98 C99 C102 C103 178.2(6)
C100 C99 C102 C103 -0.5(9)
C99 C102 C103 C104 0.7(11)
C102 C103 C104 C105 -0.2(11)
C103 C104 C105 C100 -0.5(10)
C99 C100 C105 C104 0.7(9)
C101 C100 C105 C104 179.4(6)

loop_
_platon_squeeze_void_nr
_platon_squeeze_void_average_x
_platon_squeeze_void_average_y
_platon_squeeze_void_average_z
_platon_squeeze_void_volume
_platon_squeeze_void_count_electrons
_platon_squeeze_void_content
1 0.155 0.537 0.005 11 2 ' '
2 0.381 0.758 0.422 134 37 ' '
3 0.441 0.824 0.088 105 30 ' '
4 0.559 0.176 0.912 105 30 ' '
5 0.619 0.242 0.578 134 37 ' '
6 0.845 0.463 0.995 11 1 ' '
